data_4313133
loop_
_publ_author_name
'Richard D. Adams'
'Burjor Captain'
'Wei Fu'

_publ_section_title
;
 Germanium-Rich Pentaruthenium Carbonyl Clusters Including
 Ru5(CO)11(\m-GePh2)4(\m5-C) and Its Reactions with Hydrogen
;
_journal_name_full 'Inorganic Chemistry'
_journal_page_first 1328
_journal_page_last 1333
_journal_paper_doi 10.1021/ic020655w
_journal_volume 42
_journal_year 2003
_chemical_formula_sum 'C47 H32 Ge4 O10 Ru5'
_chemical_formula_weight 1552.44
_chemical_name_systematic
;
  ?
;
_space_group_IT_number 2
_symmetry_cell_setting triclinic
_symmetry_space_group_name_Hall '-P 1'
_symmetry_space_group_name_H-M 'P -1'
_atom_sites_solution_hydrogens geom
_atom_sites_solution_primary direct
_atom_sites_solution_secondary difmap
_audit_creation_method SHELXL-97
_cell_angle_alpha 82.001(6)
_cell_angle_beta 65.677(6)
_cell_angle_gamma 68.553(6)
_cell_formula_units_Z 2
_cell_length_a 13.464(4)
_cell_length_b 13.616(4)
_cell_length_c 15.985(5)
_cell_measurement_reflns_used 8537
_cell_measurement_temperature 296(2)
_cell_measurement_theta_max 28.25
_cell_measurement_theta_min 2.65
_cell_volume 2485.2(13)
_computing_cell_refinement 'SAINT+ NT V6.02a (Bruker, 1998)'
_computing_data_collection 'SMART NT V5.619 (Bruker, 2000)'
_computing_data_reduction 'SAINT+ NT V6.02a'
_computing_molecular_graphics 'SHELXTL V5.1 (Sheldrick, 1997)'
_computing_publication_material 'SHELXTL V5.1'
_computing_structure_refinement 'SHELXL-97 (Sheldrick, 1997)'
_computing_structure_solution 'SHELXS-97 (Sheldrick, 1990)'
_diffrn_ambient_temperature 296(2)
_diffrn_measured_fraction_theta_full 0.982
_diffrn_measured_fraction_theta_max 0.982
_diffrn_measurement_device_type 'Bruker SMART APEX CCD diffractometer'
_diffrn_measurement_method 'omega scans'
_diffrn_radiation_monochromator graphite
_diffrn_radiation_source 'fine-focus sealed tube'
_diffrn_radiation_type MoK\a
_diffrn_radiation_wavelength 0.71073
_diffrn_reflns_av_R_equivalents 0.0238
_diffrn_reflns_av_sigmaI/netI 0.0376
_diffrn_reflns_limit_h_max 17
_diffrn_reflns_limit_h_min -18
_diffrn_reflns_limit_k_max 17
_diffrn_reflns_limit_k_min -18
_diffrn_reflns_limit_l_max 21
_diffrn_reflns_limit_l_min -21
_diffrn_reflns_number 26485
_diffrn_reflns_theta_full 28.49
_diffrn_reflns_theta_max 28.49
_diffrn_reflns_theta_min 1.77
_diffrn_standards_decay_% <1
_exptl_absorpt_coefficient_mu 3.912
_exptl_absorpt_correction_T_max 1.00
_exptl_absorpt_correction_T_min 0.73
_exptl_absorpt_correction_type SADABS
_exptl_absorpt_process_details '(SADABS, Bruker, 1997)'
_exptl_crystal_colour Red
_exptl_crystal_density_diffrn 2.075
_exptl_crystal_density_method 'not measured'
_exptl_crystal_description Block
_exptl_crystal_F_000 1484
_exptl_crystal_size_max 0.45
_exptl_crystal_size_mid 0.15
_exptl_crystal_size_min 0.08
_refine_diff_density_max 0.740
_refine_diff_density_min -0.468
_refine_diff_density_rms 0.095
_refine_ls_extinction_method none
_refine_ls_goodness_of_fit_ref 1.000
_refine_ls_hydrogen_treatment mixed
_refine_ls_matrix_type full
_refine_ls_number_parameters 603
_refine_ls_number_reflns 12355
_refine_ls_number_restraints 0
_refine_ls_restrained_S_all 1.000
_refine_ls_R_factor_all 0.0431
_refine_ls_R_factor_gt 0.0308
_refine_ls_shift/su_max 0.002
_refine_ls_shift/su_mean 0.000
_refine_ls_structure_factor_coef Fsqd
_refine_ls_weighting_details 'calc w=1/[\s^2^(Fo^2^)+(0.0340P)^2^+0.0000P] where P=(Fo^2^+2Fc^2^)/3'
_refine_ls_weighting_scheme calc
_refine_ls_wR_factor_gt 0.0680
_refine_ls_wR_factor_ref 0.0731
_reflns_number_gt 9909
_reflns_number_total 12355
_reflns_threshold_expression >2sigma(I)
_cod_data_source_file ic020655w_4.cif
_cod_data_source_block bcge4mes
_cod_depositor_comments
;
The following automatic conversions were performed:

'_symmetry_cell_setting' value 'Triclinic' changed to 'triclinic'
according to the built-in table from CIF Core dictionary named
'cif_core.dic' version 2.4.1 from 2010-06-29.

Automatic conversion script
Id: cif_fix_values 1646 2011-03-28 12:23:43Z adriana 
;
_cod_original_cell_volume 2485.0(13)
_cod_database_code 4313133

loop_
_symmetry_equiv_pos_as_xyz
'x, y, z'
'-x, -y, -z'

loop_
_atom_site_label
_atom_site_type_symbol
_atom_site_fract_x
_atom_site_fract_y
_atom_site_fract_z
_atom_site_U_iso_or_equiv
_atom_site_adp_type
_atom_site_occupancy
_atom_site_symmetry_multiplicity
_atom_site_calc_flag
_atom_site_refinement_flags
_atom_site_disorder_assembly
_atom_site_disorder_group
Ru1 Ru 0.82222(2) 0.082003(19) 0.379341(17) 0.03974(7) Uani 1 1 d . . .
Ru2 Ru 0.64912(2) 0.251253(19) 0.336849(17) 0.03870(6) Uani 1 1 d . . .
Ru3 Ru 0.78644(2) 0.302111(19) 0.403935(17) 0.04196(7) Uani 1 1 d . . .
Ru4 Ru 0.98363(2) 0.188662(19) 0.257406(18) 0.04038(7) Uani 1 1 d . . .
Ru5 Ru 0.84213(2) 0.136348(18) 0.195737(17) 0.03793(6) Uani 1 1 d . . .
Ge1 Ge 0.64976(3) 0.20800(3) 0.48976(2) 0.04584(9) Uani 1 1 d . . .
Ge2 Ge 0.66840(3) 0.25907(3) 0.17466(2) 0.04179(8) Uani 1 1 d . . .
Ge3 Ge 0.95582(3) 0.36012(3) 0.31750(2) 0.04651(9) Uani 1 1 d . . .
Ge4 Ge 0.99144(3) 0.00795(3) 0.23896(2) 0.04272(8) Uani 1 1 d . . .
O11 O 0.9268(4) -0.0560(3) 0.5085(3) 0.1209(15) Uani 1 1 d . . .
O12 O 0.7042(3) -0.0737(2) 0.3948(2) 0.0770(8) Uani 1 1 d . . .
O21 O 0.4802(2) 0.1330(2) 0.3881(2) 0.0818(9) Uani 1 1 d . . .
O22 O 0.4646(2) 0.4670(2) 0.3563(2) 0.0798(9) Uani 1 1 d . . .
O31 O 0.8117(3) 0.3027(3) 0.5846(2) 0.1001(11) Uani 1 1 d . . .
O32 O 0.6286(3) 0.5287(2) 0.4322(2) 0.0820(9) Uani 1 1 d . . .
O41 O 1.2028(2) 0.0815(2) 0.2950(2) 0.0834(9) Uani 1 1 d . . .
O42 O 1.1314(3) 0.2331(2) 0.0659(2) 0.0857(9) Uani 1 1 d . . .
O51 O 0.7670(2) -0.0383(2) 0.1720(2) 0.0749(8) Uani 1 1 d . . .
O52 O 0.9922(3) 0.1353(3) -0.00705(19) 0.0913(10) Uani 1 1 d . . .
C1 C 0.8111(3) 0.2826(2) 0.2613(2) 0.0403(7) Uani 1 1 d . . .
C11 C 0.8890(4) -0.0006(3) 0.4607(3) 0.0687(11) Uani 1 1 d . . .
C12 C 0.7477(3) -0.0143(3) 0.3874(2) 0.0513(8) Uani 1 1 d . . .
C21 C 0.5431(3) 0.1778(3) 0.3691(2) 0.0524(8) Uani 1 1 d . . .
C22 C 0.5343(3) 0.3863(3) 0.3508(2) 0.0523(8) Uani 1 1 d . . .
C31 C 0.8029(4) 0.3028(3) 0.5176(3) 0.0629(10) Uani 1 1 d . . .
C32 C 0.6880(3) 0.4433(3) 0.4217(3) 0.0579(9) Uani 1 1 d . . .
C41 C 1.1209(3) 0.1209(3) 0.2824(3) 0.0555(9) Uani 1 1 d . . .
C42 C 1.0740(3) 0.2174(3) 0.1385(3) 0.0551(9) Uani 1 1 d . . .
C51 C 0.7960(3) 0.0272(3) 0.1801(2) 0.0496(8) Uani 1 1 d . . .
C52 C 0.9353(3) 0.1384(3) 0.0691(2) 0.0564(9) Uani 1 1 d . . .
C61 C 0.5586(3) 0.1952(3) 0.6173(2) 0.0459(8) Uani 1 1 d . . .
C62 C 0.5512(4) 0.0986(3) 0.6518(3) 0.0762(13) Uani 1 1 d . . .
H62 H 0.5866 0.0409 0.6121 0.091 Uiso 1 1 calc R . .
C63 C 0.4923(4) 0.0856(5) 0.7443(4) 0.1017(18) Uani 1 1 d . . .
H63 H 0.4880 0.0197 0.7663 0.122 Uiso 1 1 calc R . .
C64 C 0.4419(4) 0.1677(5) 0.8018(3) 0.0968(17) Uani 1 1 d . . .
H64 H 0.4022 0.1589 0.8641 0.116 Uiso 1 1 calc R . .
C65 C 0.4479(4) 0.2643(5) 0.7704(3) 0.0957(16) Uani 1 1 d . . .
H65 H 0.4125 0.3210 0.8113 0.115 Uiso 1 1 calc R . .
C66 C 0.5067(3) 0.2792(3) 0.6772(3) 0.0692(11) Uani 1 1 d . . .
H66 H 0.5106 0.3454 0.6559 0.083 Uiso 1 1 calc R . .
C71 C 1.1053(3) -0.1311(3) 0.2063(2) 0.0484(8) Uani 1 1 d . . .
C72 C 1.0716(4) -0.2067(3) 0.1883(3) 0.0718(12) Uani 1 1 d . . .
H72 H 0.9982 -0.1883 0.1877 0.086 Uiso 1 1 calc R . .
C73 C 1.1457(4) -0.3097(3) 0.1712(3) 0.0885(15) Uani 1 1 d . . .
H73 H 1.1217 -0.3604 0.1596 0.106 Uiso 1 1 calc R . .
C74 C 1.2525(4) -0.3379(4) 0.1711(3) 0.0887(15) Uani 1 1 d . . .
H74 H 1.3025 -0.4074 0.1583 0.106 Uiso 1 1 calc R . .
C75 C 1.2870(4) -0.2639(4) 0.1899(4) 0.0948(16) Uani 1 1 d . . .
H75 H 1.3603 -0.2832 0.1910 0.114 Uiso 1 1 calc R . .
C76 C 1.2131(3) -0.1600(3) 0.2073(3) 0.0759(12) Uani 1 1 d . . .
H76 H 1.2371 -0.1097 0.2198 0.091 Uiso 1 1 calc R . .
C81 C 0.5707(3) 0.2111(3) 0.1390(2) 0.0505(8) Uani 1 1 d . . .
C82 C 0.6171(4) 0.1561(4) 0.0577(3) 0.0781(12) Uani 1 1 d . . .
H82 H 0.6956 0.1400 0.0208 0.094 Uiso 1 1 calc R . .
C83 C 0.5480(5) 0.1243(4) 0.0301(4) 0.0978(16) Uani 1 1 d . . .
H83 H 0.5809 0.0855 -0.0241 0.117 Uiso 1 1 calc R . .
C84 C 0.4336(6) 0.1495(4) 0.0816(4) 0.0955(17) Uani 1 1 d . . .
H84 H 0.3877 0.1286 0.0625 0.115 Uiso 1 1 calc R . .
C85 C 0.3852(4) 0.2049(4) 0.1607(4) 0.0911(16) Uani 1 1 d . . .
H85 H 0.3061 0.2225 0.1957 0.109 Uiso 1 1 calc R . .
C86 C 0.4540(3) 0.2359(3) 0.1898(3) 0.0678(11) Uani 1 1 d . . .
H86 H 0.4201 0.2738 0.2445 0.081 Uiso 1 1 calc R . .
C91 C 0.6742(3) 0.3883(3) 0.1039(2) 0.0477(8) Uani 1 1 d . . .
C92 C 0.5762(3) 0.4594(3) 0.0954(3) 0.0678(11) Uani 1 1 d . . .
H92 H 0.5064 0.4467 0.1249 0.081 Uiso 1 1 calc R . .
C93 C 0.5783(4) 0.5497(3) 0.0439(3) 0.0798(13) Uani 1 1 d . . .
H93 H 0.5101 0.5972 0.0402 0.096 Uiso 1 1 calc R . .
C94 C 0.6776(5) 0.5691(3) -0.0006(3) 0.0804(13) Uani 1 1 d . . .
H94 H 0.6789 0.6296 -0.0356 0.096 Uiso 1 1 calc R . .
C95 C 0.7764(4) 0.4999(4) 0.0057(3) 0.0900(15) Uani 1 1 d . . .
H95 H 0.8458 0.5129 -0.0250 0.108 Uiso 1 1 calc R . .
C96 C 0.7744(4) 0.4096(3) 0.0578(3) 0.0717(12) Uani 1 1 d . . .
H96 H 0.8429 0.3627 0.0612 0.086 Uiso 1 1 calc R . .
C101 C 1.0617(3) 0.3675(3) 0.3692(3) 0.0529(8) Uani 1 1 d . . .
C102 C 1.0871(4) 0.2983(3) 0.4346(3) 0.0742(12) Uani 1 1 d . . .
H102 H 1.0503 0.2484 0.4568 0.089 Uiso 1 1 calc R . .
C103 C 1.1654(4) 0.3005(4) 0.4682(4) 0.0924(15) Uani 1 1 d . . .
H103 H 1.1814 0.2529 0.5126 0.111 Uiso 1 1 calc R . .
C104 C 1.2198(4) 0.3744(4) 0.4350(3) 0.0847(14) Uani 1 1 d . . .
H104 H 1.2731 0.3765 0.4570 0.102 Uiso 1 1 calc R . .
C105 C 1.1965(4) 0.4433(4) 0.3710(4) 0.0873(14) Uani 1 1 d . . .
H105 H 1.2331 0.4933 0.3495 0.105 Uiso 1 1 calc R . .
C106 C 1.1183(4) 0.4400(3) 0.3372(3) 0.0744(12) Uani 1 1 d . . .
H106 H 1.1037 0.4872 0.2922 0.089 Uiso 1 1 calc R . .
C111 C 0.9202(3) 0.4925(2) 0.2512(2) 0.0483(8) Uani 1 1 d . . .
C112 C 0.8722(4) 0.5858(3) 0.2993(3) 0.0740(12) Uani 1 1 d . . .
H112 H 0.8615 0.5848 0.3607 0.089 Uiso 1 1 calc R . .
C113 C 0.8393(4) 0.6819(3) 0.2572(4) 0.0838(14) Uani 1 1 d . . .
H113 H 0.8054 0.7443 0.2912 0.101 Uiso 1 1 calc R . .
C114 C 0.8560(4) 0.6859(3) 0.1680(4) 0.0765(13) Uani 1 1 d . . .
H114 H 0.8359 0.7506 0.1401 0.092 Uiso 1 1 calc R . .
C115 C 0.9018(4) 0.5962(3) 0.1199(3) 0.0883(15) Uani 1 1 d . . .
H115 H 0.9140 0.5985 0.0581 0.106 Uiso 1 1 calc R . .
C116 C 0.9314(4) 0.4995(3) 0.1619(3) 0.0680(11) Uani 1 1 d . . .
H116 H 0.9596 0.4377 0.1282 0.082 Uiso 1 1 calc R . .
H1 H 0.8066(19) 0.3403(18) 0.2274(16) 0.010(6) Uiso 1 1 d . . .
H2 H 0.897(2) 0.172(2) 0.3825(19) 0.039(8) Uiso 1 1 d . . .

loop_
_atom_site_aniso_label
_atom_site_aniso_U_11
_atom_site_aniso_U_22
_atom_site_aniso_U_33
_atom_site_aniso_U_23
_atom_site_aniso_U_13
_atom_site_aniso_U_12
Ru1 0.04941(15) 0.03314(13) 0.03741(14) 0.00642(10) -0.01517(11) -0.01915(11)
Ru2 0.04321(14) 0.03297(13) 0.03608(13) 0.00089(10) -0.01047(11) -0.01479(11)
Ru3 0.05478(16) 0.03636(14) 0.03641(14) 0.00205(10) -0.01270(12) -0.02390(12)
Ru4 0.04517(14) 0.03558(13) 0.04064(14) 0.00600(10) -0.01434(12) -0.01885(11)
Ru5 0.04194(14) 0.03237(13) 0.03545(13) 0.00128(10) -0.01342(11) -0.01060(10)
Ge1 0.0576(2) 0.04329(19) 0.03505(18) 0.00237(14) -0.00947(16) -0.02615(17)
Ge2 0.04343(18) 0.03845(18) 0.04106(19) 0.00286(14) -0.01651(15) -0.01222(15)
Ge3 0.0583(2) 0.03934(19) 0.0496(2) 0.00854(15) -0.02161(18) -0.02736(17)
Ge4 0.04486(18) 0.03312(17) 0.0473(2) 0.00302(14) -0.01785(16) -0.01128(14)
O11 0.175(4) 0.125(3) 0.141(3) 0.089(3) -0.124(3) -0.096(3)
O12 0.094(2) 0.0587(17) 0.094(2) 0.0100(15) -0.0352(18) -0.0488(16)
O21 0.0770(19) 0.077(2) 0.104(2) 0.0202(17) -0.0321(18) -0.0492(17)
O22 0.0696(18) 0.0462(16) 0.107(2) -0.0124(15) -0.0324(17) 0.0009(14)
O31 0.150(3) 0.123(3) 0.056(2) 0.0082(18) -0.050(2) -0.070(3)
O32 0.087(2) 0.0460(16) 0.100(2) -0.0146(15) -0.0276(18) -0.0124(15)
O41 0.0619(18) 0.086(2) 0.111(3) 0.0115(18) -0.0465(18) -0.0242(16)
O42 0.086(2) 0.095(2) 0.0559(18) 0.0172(16) -0.0043(16) -0.0415(18)
O51 0.084(2) 0.0521(16) 0.100(2) -0.0063(15) -0.0407(18) -0.0286(15)
O52 0.089(2) 0.112(3) 0.0410(16) -0.0005(16) -0.0043(15) -0.0233(19)
C1 0.0480(18) 0.0307(15) 0.0408(17) 0.0065(13) -0.0162(14) -0.0153(14)
C11 0.096(3) 0.069(3) 0.070(3) 0.034(2) -0.048(2) -0.054(2)
C12 0.059(2) 0.0415(18) 0.054(2) 0.0054(15) -0.0204(17) -0.0213(17)
C21 0.054(2) 0.048(2) 0.054(2) 0.0086(16) -0.0163(17) -0.0245(17)
C22 0.052(2) 0.045(2) 0.057(2) -0.0036(16) -0.0159(17) -0.0181(17)
C31 0.087(3) 0.062(2) 0.048(2) 0.0045(18) -0.023(2) -0.040(2)
C32 0.067(2) 0.048(2) 0.058(2) -0.0056(17) -0.0144(19) -0.0279(19)
C41 0.054(2) 0.055(2) 0.061(2) 0.0088(17) -0.0211(19) -0.0267(18)
C42 0.059(2) 0.054(2) 0.052(2) 0.0105(17) -0.0181(18) -0.0268(18)
C51 0.0513(19) 0.0381(18) 0.057(2) -0.0022(15) -0.0220(17) -0.0101(15)
C52 0.055(2) 0.060(2) 0.043(2) 0.0031(17) -0.0142(17) -0.0134(18)
C61 0.0469(18) 0.052(2) 0.0363(17) 0.0057(14) -0.0099(14) -0.0236(16)
C62 0.087(3) 0.056(2) 0.062(3) 0.0075(19) -0.003(2) -0.030(2)
C63 0.094(4) 0.102(4) 0.080(4) 0.039(3) -0.008(3) -0.045(3)
C64 0.082(3) 0.148(5) 0.050(3) 0.024(3) -0.014(2) -0.050(4)
C65 0.084(3) 0.134(5) 0.055(3) -0.033(3) -0.004(2) -0.037(3)
C66 0.070(3) 0.066(3) 0.061(3) -0.012(2) -0.010(2) -0.025(2)
C71 0.0502(19) 0.0432(18) 0.0447(19) 0.0050(14) -0.0176(16) -0.0110(15)
C72 0.067(3) 0.046(2) 0.103(3) -0.003(2) -0.038(2) -0.0130(19)
C73 0.092(4) 0.046(2) 0.108(4) -0.015(2) -0.027(3) -0.010(2)
C74 0.075(3) 0.057(3) 0.091(4) -0.008(2) -0.020(3) 0.013(2)
C75 0.056(3) 0.097(4) 0.108(4) -0.021(3) -0.034(3) 0.010(3)
C76 0.055(2) 0.067(3) 0.101(4) -0.018(2) -0.035(2) -0.005(2)
C81 0.060(2) 0.0476(19) 0.049(2) 0.0076(15) -0.0267(18) -0.0201(17)
C82 0.081(3) 0.091(3) 0.069(3) -0.013(2) -0.033(2) -0.027(3)
C83 0.125(5) 0.095(4) 0.100(4) -0.018(3) -0.068(4) -0.032(4)
C84 0.126(5) 0.089(4) 0.124(5) 0.029(3) -0.086(4) -0.061(4)
C85 0.082(3) 0.099(4) 0.121(5) 0.043(3) -0.055(3) -0.059(3)
C86 0.062(2) 0.074(3) 0.071(3) 0.010(2) -0.026(2) -0.031(2)
C91 0.0536(19) 0.0406(18) 0.0454(19) 0.0028(14) -0.0203(16) -0.0119(15)
C92 0.060(2) 0.055(2) 0.075(3) 0.013(2) -0.026(2) -0.0097(19)
C93 0.089(3) 0.052(2) 0.081(3) 0.010(2) -0.039(3) -0.002(2)
C94 0.115(4) 0.051(2) 0.072(3) 0.022(2) -0.039(3) -0.031(3)
C95 0.094(3) 0.083(3) 0.095(4) 0.039(3) -0.038(3) -0.045(3)
C96 0.065(3) 0.069(3) 0.077(3) 0.027(2) -0.030(2) -0.025(2)
C101 0.057(2) 0.048(2) 0.060(2) 0.0027(16) -0.0260(18) -0.0234(17)
C102 0.087(3) 0.068(3) 0.086(3) 0.013(2) -0.047(3) -0.037(2)
C103 0.102(4) 0.095(4) 0.102(4) 0.018(3) -0.067(3) -0.032(3)
C104 0.075(3) 0.103(4) 0.091(4) -0.018(3) -0.045(3) -0.026(3)
C105 0.090(3) 0.091(4) 0.112(4) 0.001(3) -0.050(3) -0.052(3)
C106 0.083(3) 0.072(3) 0.090(3) 0.015(2) -0.042(3) -0.046(2)
C111 0.056(2) 0.0389(17) 0.052(2) 0.0063(14) -0.0165(17) -0.0262(16)
C112 0.102(3) 0.052(2) 0.068(3) 0.0018(19) -0.026(3) -0.036(2)
C113 0.094(3) 0.042(2) 0.098(4) -0.007(2) -0.020(3) -0.023(2)
C114 0.085(3) 0.049(2) 0.101(4) 0.023(2) -0.042(3) -0.029(2)
C115 0.129(4) 0.060(3) 0.078(3) 0.029(2) -0.046(3) -0.039(3)
C116 0.093(3) 0.044(2) 0.059(2) 0.0087(17) -0.022(2) -0.027(2)

loop_
_atom_type_symbol
_atom_type_description
_atom_type_scat_dispersion_real
_atom_type_scat_dispersion_imag
_atom_type_scat_source
C C 0.0033 0.0016 'International Tables Vol C Tables 4.2.6.8 and 6.1.1.4'
H H 0.0000 0.0000 'International Tables Vol C Tables 4.2.6.8 and 6.1.1.4'
O O 0.0106 0.0060 'International Tables Vol C Tables 4.2.6.8 and 6.1.1.4'
Ge Ge 0.1547 1.8001 'International Tables Vol C Tables 4.2.6.8 and 6.1.1.4'
Ru Ru -1.2594 0.8363 'International Tables Vol C Tables 4.2.6.8 and 6.1.1.4'

loop_
_geom_angle_atom_site_label_1
_geom_angle_atom_site_label_2
_geom_angle_atom_site_label_3
_geom_angle
_geom_angle_site_symmetry_1
_geom_angle_site_symmetry_3
_geom_angle_publ_flag
C12 Ru1 C11 90.39(15) . . ?
C12 Ru1 Ge4 96.67(11) . . ?
C11 Ru1 Ge4 95.51(15) . . ?
C12 Ru1 Ge1 94.39(11) . . ?
C11 Ru1 Ge1 99.44(15) . . ?
Ge4 Ru1 Ge1 161.312(16) . . ?
C12 Ru1 Ru5 92.58(11) . . ?
C11 Ru1 Ru5 149.01(14) . . ?
Ge4 Ru1 Ru5 53.50(2) . . ?
Ge1 Ru1 Ru5 111.06(2) . . ?
C12 Ru1 Ru2 91.89(11) . . ?
C11 Ru1 Ru2 153.47(15) . . ?
Ge4 Ru1 Ru2 110.45(2) . . ?
Ge1 Ru1 Ru2 54.03(2) . . ?
Ru5 Ru1 Ru2 57.253(11) . . ?
C12 Ru1 Ru3 144.54(11) . . ?
C11 Ru1 Ru3 108.43(13) . . ?
Ge4 Ru1 Ru3 110.580(16) . . ?
Ge1 Ru1 Ru3 53.841(16) . . ?
Ru5 Ru1 Ru3 86.269(15) . . ?
Ru2 Ru1 Ru3 58.022(17) . . ?
C12 Ru1 Ru4 146.18(11) . . ?
C11 Ru1 Ru4 106.91(12) . . ?
Ge4 Ru1 Ru4 53.79(2) . . ?
Ge1 Ru1 Ru4 110.53(3) . . ?
Ru5 Ru1 Ru4 57.790(14) . . ?
Ru2 Ru1 Ru4 85.22(3) . . ?
Ru3 Ru1 Ru4 56.991(15) . . ?
C12 Ru1 H2 174.2(9) . . ?
C11 Ru1 H2 84.2(9) . . ?
Ge4 Ru1 H2 85.9(8) . . ?
Ge1 Ru1 H2 84.5(8) . . ?
Ru5 Ru1 H2 93.1(9) . . ?
Ru2 Ru1 H2 92.0(8) . . ?
Ru3 Ru1 H2 37.1(8) . . ?
Ru4 Ru1 H2 38.5(9) . . ?
C22 Ru2 C21 94.32(15) . . ?
C22 Ru2 C1 103.43(13) . . ?
C21 Ru2 C1 156.99(14) . . ?
C22 Ru2 Ge1 104.60(11) . . ?
C21 Ru2 Ge1 85.97(11) . . ?
C1 Ru2 Ge1 103.25(9) . . ?
C22 Ru2 Ge2 85.80(11) . . ?
C21 Ru2 Ge2 90.22(11) . . ?
C1 Ru2 Ge2 76.80(8) . . ?
Ge1 Ru2 Ge2 169.151(16) . . ?
C22 Ru2 Ru5 136.02(11) . . ?
C21 Ru2 Ru5 105.24(11) . . ?
C1 Ru2 Ru5 51.74(8) . . ?
Ge1 Ru2 Ru5 115.57(2) . . ?
Ge2 Ru2 Ru5 55.779(19) . . ?
C22 Ru2 Ru3 97.73(11) . . ?
C21 Ru2 Ru3 141.51(11) . . ?
C1 Ru2 Ru3 50.76(9) . . ?
Ge1 Ru2 Ru3 55.635(15) . . ?
Ge2 Ru2 Ru3 126.944(16) . . ?
Ru5 Ru2 Ru3 90.89(3) . . ?
C22 Ru2 Ru1 156.21(11) . . ?
C21 Ru2 Ru1 95.14(11) . . ?
C1 Ru2 Ru1 74.32(8) . . ?
Ge1 Ru2 Ru1 54.494(13) . . ?
Ge2 Ru2 Ru1 115.923(16) . . ?
Ru5 Ru2 Ru1 61.31(2) . . ?
Ru3 Ru2 Ru1 62.05(2) . . ?
C32 Ru3 C31 91.41(17) . . ?
C32 Ru3 C1 97.98(14) . . ?
C31 Ru3 C1 166.79(15) . . ?
C32 Ru3 Ge1 101.95(11) . . ?
C31 Ru3 Ge1 85.29(11) . . ?
C1 Ru3 Ge1 101.71(8) . . ?
C32 Ru3 Ge3 89.92(11) . . ?
C31 Ru3 Ge3 91.77(12) . . ?
C1 Ru3 Ge3 79.03(8) . . ?
Ge1 Ru3 Ge3 167.825(17) . . ?
C32 Ru3 Ru4 134.00(11) . . ?
C31 Ru3 Ru4 116.78(13) . . ?
C1 Ru3 Ru4 50.11(8) . . ?
Ge1 Ru3 Ru4 115.16(2) . . ?
Ge3 Ru3 Ru4 55.97(2) . . ?
C32 Ru3 Ru2 91.03(12) . . ?
C31 Ru3 Ru2 139.50(12) . . ?
C1 Ru3 Ru2 50.03(8) . . ?
Ge1 Ru3 Ru2 54.73(2) . . ?
Ge3 Ru3 Ru2 128.65(2) . . ?
Ru4 Ru3 Ru2 89.18(3) . . ?
C32 Ru3 Ru1 148.89(11) . . ?
C31 Ru3 Ru1 103.54(11) . . ?
C1 Ru3 Ru1 72.76(8) . . ?
Ge1 Ru3 Ru1 53.437(17) . . ?
Ge3 Ru3 Ru1 116.255(18) . . ?
Ru4 Ru3 Ru1 62.050(14) . . ?
Ru2 Ru3 Ru1 59.932(12) . . ?
C32 Ru3 H2 172.5(9) . . ?
C31 Ru3 H2 86.9(9) . . ?
C1 Ru3 H2 82.6(9) . . ?
Ge1 Ru3 H2 85.2(8) . . ?
Ge3 Ru3 H2 82.8(8) . . ?
Ru4 Ru3 H2 41.9(9) . . ?
Ru2 Ru3 H2 95.0(9) . . ?
Ru1 Ru3 H2 38.4(9) . . ?
C42 Ru4 C41 90.00(16) . . ?
C42 Ru4 C1 99.77(14) . . ?
C41 Ru4 C1 166.32(14) . . ?
C42 Ru4 Ge4 101.86(11) . . ?
C41 Ru4 Ge4 85.89(11) . . ?
C1 Ru4 Ge4 101.27(8) . . ?
C42 Ru4 Ge3 92.13(11) . . ?
C41 Ru4 Ge3 90.96(11) . . ?
C1 Ru4 Ge3 79.21(8) . . ?
Ge4 Ru4 Ge3 165.646(17) . . ?
C42 Ru4 Ru3 136.76(11) . . ?
C41 Ru4 Ru3 115.67(12) . . ?
C1 Ru4 Ru3 50.81(8) . . ?
Ge4 Ru4 Ru3 113.533(19) . . ?
Ge3 Ru4 Ru3 55.627(17) . . ?
C42 Ru4 Ru5 91.97(12) . . ?
C41 Ru4 Ru5 139.28(11) . . ?
C1 Ru4 Ru5 50.59(8) . . ?
Ge4 Ru4 Ru5 53.938(12) . . ?
Ge3 Ru4 Ru5 129.565(16) . . ?
Ru3 Ru4 Ru5 89.56(3) . . ?
C42 Ru4 Ru1 148.96(11) . . ?
C41 Ru4 Ru1 103.84(11) . . ?
C1 Ru4 Ru1 72.39(8) . . ?
Ge4 Ru4 Ru1 52.789(16) . . ?
Ge3 Ru4 Ru1 114.87(2) . . ?
Ru3 Ru4 Ru1 60.96(2) . . ?
Ru5 Ru4 Ru1 59.45(2) . . ?
C42 Ru4 H2 172.9(8) . . ?
C41 Ru4 H2 87.5(8) . . ?
C1 Ru4 H2 81.7(8) . . ?
Ge4 Ru4 H2 84.6(8) . . ?
Ge3 Ru4 H2 81.2(8) . . ?
Ru3 Ru4 H2 40.1(8) . . ?
Ru5 Ru4 H2 94.3(8) . . ?
Ru1 Ru4 H2 38.1(8) . . ?
C51 Ru5 C52 93.14(16) . . ?
C51 Ru5 C1 152.84(13) . . ?
C52 Ru5 C1 108.85(14) . . ?
C51 Ru5 Ge4 89.80(10) . . ?
C52 Ru5 Ge4 96.65(11) . . ?
C1 Ru5 Ge4 102.86(9) . . ?
C51 Ru5 Ge2 86.49(10) . . ?
C52 Ru5 Ge2 91.99(11) . . ?
C1 Ru5 Ge2 77.24(8) . . ?
Ge4 Ru5 Ge2 170.777(16) . . ?
C51 Ru5 Ru2 101.74(11) . . ?
C52 Ru5 Ru2 144.05(11) . . ?
C1 Ru5 Ru2 51.12(8) . . ?
Ge4 Ru5 Ru2 115.72(3) . . ?
Ge2 Ru5 Ru2 57.04(2) . . ?
C51 Ru5 Ru4 145.60(10) . . ?
C52 Ru5 Ru4 95.55(12) . . ?
C1 Ru5 Ru4 50.02(8) . . ?
Ge4 Ru5 Ru4 56.18(2) . . ?
Ge2 Ru5 Ru4 126.26(2) . . ?
Ru2 Ru5 Ru4 90.35(3) . . ?
C51 Ru5 Ru1 94.89(11) . . ?
C52 Ru5 Ru1 150.03(11) . . ?
C1 Ru5 Ru1 74.14(8) . . ?
Ge4 Ru5 Ru1 54.625(14) . . ?
Ge2 Ru5 Ru1 117.272(15) . . ?
Ru2 Ru5 Ru1 61.435(19) . . ?
Ru4 Ru5 Ru1 62.764(15) . . ?
C61 Ge1 Ru2 146.11(10) . . ?
C61 Ge1 Ru1 131.66(10) . . ?
Ru2 Ge1 Ru1 71.47(2) . . ?
C61 Ge1 Ru3 134.84(10) . . ?
Ru2 Ge1 Ru3 69.635(17) . . ?
Ru1 Ge1 Ru3 72.72(3) . . ?
C81 Ge2 C91 103.73(14) . . ?
C81 Ge2 Ru5 122.29(10) . . ?
C91 Ge2 Ru5 120.12(10) . . ?
C81 Ge2 Ru2 121.23(10) . . ?
C91 Ge2 Ru2 120.17(10) . . ?
Ru5 Ge2 Ru2 67.181(14) . . ?
C101 Ge3 C111 105.87(14) . . ?
C101 Ge3 Ru3 124.12(11) . . ?
C111 Ge3 Ru3 113.90(10) . . ?
C101 Ge3 Ru4 119.75(10) . . ?
C111 Ge3 Ru4 121.88(10) . . ?
Ru3 Ge3 Ru4 68.402(18) . . ?
C71 Ge4 Ru5 141.05(11) . . ?
C71 Ge4 Ru1 132.68(10) . . ?
Ru5 Ge4 Ru1 71.87(3) . . ?
C71 Ge4 Ru4 138.52(11) . . ?
Ru5 Ge4 Ru4 69.89(2) . . ?
Ru1 Ge4 Ru4 73.418(17) . . ?
Ru2 C1 Ru4 128.07(14) . . ?
Ru2 C1 Ru5 77.13(10) . . ?
Ru4 C1 Ru5 79.39(10) . . ?
Ru2 C1 Ru3 79.21(10) . . ?
Ru4 C1 Ru3 79.08(11) . . ?
Ru5 C1 Ru3 126.83(14) . . ?
Ru2 C1 H1 116.2(15) . . ?
Ru4 C1 H1 115.8(15) . . ?
Ru5 C1 H1 117.2(15) . . ?
Ru3 C1 H1 116.0(15) . . ?
O11 C11 Ru1 175.0(4) . . ?
O12 C12 Ru1 177.5(3) . . ?
O21 C21 Ru2 179.4(4) . . ?
O22 C22 Ru2 177.4(3) . . ?
O31 C31 Ru3 179.3(4) . . ?
O32 C32 Ru3 179.8(5) . . ?
O41 C41 Ru4 178.4(4) . . ?
O42 C42 Ru4 178.4(4) . . ?
O51 C51 Ru5 178.9(4) . . ?
O52 C52 Ru5 177.2(4) . . ?
C66 C61 C62 118.4(4) . . ?
C66 C61 Ge1 121.3(3) . . ?
C62 C61 Ge1 120.1(3) . . ?
C61 C62 C63 121.4(4) . . ?
C61 C62 H62 119.3 . . ?
C63 C62 H62 119.3 . . ?
C64 C63 C62 119.7(5) . . ?
C64 C63 H63 120.1 . . ?
C62 C63 H63 120.1 . . ?
C63 C64 C65 120.6(5) . . ?
C63 C64 H64 119.7 . . ?
C65 C64 H64 119.7 . . ?
C64 C65 C66 120.5(5) . . ?
C64 C65 H65 119.7 . . ?
C66 C65 H65 119.7 . . ?
C61 C66 C65 119.3(4) . . ?
C61 C66 H66 120.3 . . ?
C65 C66 H66 120.3 . . ?
C76 C71 C72 118.8(4) . . ?
C76 C71 Ge4 123.7(3) . . ?
C72 C71 Ge4 117.3(3) . . ?
C71 C72 C73 120.4(4) . . ?
C71 C72 H72 119.8 . . ?
C73 C72 H72 119.8 . . ?
C74 C73 C72 120.8(5) . . ?
C74 C73 H73 119.6 . . ?
C72 C73 H73 119.6 . . ?
C73 C74 C75 119.6(4) . . ?
C73 C74 H74 120.2 . . ?
C75 C74 H74 120.2 . . ?
C74 C75 C76 120.1(4) . . ?
C74 C75 H75 120.0 . . ?
C76 C75 H75 120.0 . . ?
C71 C76 C75 120.3(4) . . ?
C71 C76 H76 119.8 . . ?
C75 C76 H76 119.8 . . ?
C86 C81 C82 117.7(4) . . ?
C86 C81 Ge2 122.1(3) . . ?
C82 C81 Ge2 120.1(3) . . ?
C81 C82 C83 120.8(5) . . ?
C81 C82 H82 119.6 . . ?
C83 C82 H82 119.6 . . ?
C84 C83 C82 120.2(5) . . ?
C84 C83 H83 119.9 . . ?
C82 C83 H83 119.9 . . ?
C83 C84 C85 120.4(5) . . ?
C83 C84 H84 119.8 . . ?
C85 C84 H84 119.8 . . ?
C84 C85 C86 119.9(5) . . ?
C84 C85 H85 120.0 . . ?
C86 C85 H85 120.0 . . ?
C81 C86 C85 121.0(4) . . ?
C81 C86 H86 119.5 . . ?
C85 C86 H86 119.5 . . ?
C96 C91 C92 116.8(3) . . ?
C96 C91 Ge2 122.8(3) . . ?
C92 C91 Ge2 120.4(3) . . ?
C91 C92 C93 121.6(4) . . ?
C91 C92 H92 119.2 . . ?
C93 C92 H92 119.2 . . ?
C94 C93 C92 120.5(4) . . ?
C94 C93 H93 119.7 . . ?
C92 C93 H93 119.7 . . ?
C93 C94 C95 119.4(4) . . ?
C93 C94 H94 120.3 . . ?
C95 C94 H94 120.3 . . ?
C94 C95 C96 120.3(4) . . ?
C94 C95 H95 119.9 . . ?
C96 C95 H95 119.9 . . ?
C91 C96 C95 121.4(4) . . ?
C91 C96 H96 119.3 . . ?
C95 C96 H96 119.3 . . ?
C102 C101 C106 117.6(4) . . ?
C102 C101 Ge3 121.8(3) . . ?
C106 C101 Ge3 120.5(3) . . ?
C101 C102 C103 121.9(4) . . ?
C101 C102 H102 119.1 . . ?
C103 C102 H102 119.1 . . ?
C102 C103 C104 118.9(4) . . ?
C102 C103 H103 120.6 . . ?
C104 C103 H103 120.6 . . ?
C105 C104 C103 120.6(4) . . ?
C105 C104 H104 119.7 . . ?
C103 C104 H104 119.7 . . ?
C104 C105 C106 120.1(4) . . ?
C104 C105 H105 119.9 . . ?
C106 C105 H105 119.9 . . ?
C101 C106 C105 121.0(4) . . ?
C101 C106 H106 119.5 . . ?
C105 C106 H106 119.5 . . ?
C116 C111 C112 116.7(3) . . ?
C116 C111 Ge3 125.0(3) . . ?
C112 C111 Ge3 118.1(3) . . ?
C111 C112 C113 120.7(4) . . ?
C111 C112 H112 119.7 . . ?
C113 C112 H112 119.7 . . ?
C114 C113 C112 120.9(4) . . ?
C114 C113 H113 119.5 . . ?
C112 C113 H113 119.5 . . ?
C115 C114 C113 119.5(4) . . ?
C115 C114 H114 120.2 . . ?
C113 C114 H114 120.2 . . ?
C114 C115 C116 120.2(5) . . ?
C114 C115 H115 119.9 . . ?
C116 C115 H115 119.9 . . ?
C111 C116 C115 121.9(4) . . ?
C111 C116 H116 119.1 . . ?
C115 C116 H116 119.1 . . ?

loop_
_geom_bond_atom_site_label_1
_geom_bond_atom_site_label_2
_geom_bond_distance
_geom_bond_site_symmetry_2
_geom_bond_publ_flag
Ru1 C12 1.884(3) . ?
Ru1 C11 1.892(4) . ?
Ru1 Ge4 2.4456(7) . ?
Ru1 Ge1 2.4501(7) . ?
Ru1 Ru5 2.8505(9) . ?
Ru1 Ru2 2.8538(7) . ?
Ru1 Ru3 2.9128(10) . ?
Ru1 Ru4 2.9431(7) . ?
Ru1 H2 1.87(3) . ?
Ru2 C22 1.890(4) . ?
Ru2 C21 1.896(3) . ?
Ru2 C1 2.182(3) . ?
Ru2 Ge1 2.4360(9) . ?
Ru2 Ge2 2.4877(9) . ?
Ru2 Ru5 2.7329(7) . ?
Ru2 Ru3 2.7972(7) . ?
Ru3 C32 1.874(4) . ?
Ru3 C31 1.920(4) . ?
Ru3 C1 2.205(3) . ?
Ru3 Ge1 2.4629(6) . ?
Ru3 Ge3 2.4802(8) . ?
Ru3 Ru4 2.7939(7) . ?
Ru3 H2 1.82(3) . ?
Ru4 C42 1.867(4) . ?
Ru4 C41 1.920(4) . ?
Ru4 C1 2.183(3) . ?
Ru4 Ge4 2.4778(9) . ?
Ru4 Ge3 2.4903(8) . ?
Ru4 Ru5 2.8007(7) . ?
Ru4 H2 1.88(3) . ?
Ru5 C51 1.888(4) . ?
Ru5 C52 1.894(4) . ?
Ru5 C1 2.201(3) . ?
Ru5 Ge4 2.4111(7) . ?
Ru5 Ge2 2.4517(7) . ?
Ge1 C61 1.921(3) . ?
Ge2 C81 1.957(3) . ?
Ge2 C91 1.963(3) . ?
Ge3 C101 1.955(4) . ?
Ge3 C111 1.964(3) . ?
Ge4 C71 1.924(3) . ?
O11 C11 1.137(4) . ?
O12 C12 1.129(4) . ?
O21 C21 1.139(4) . ?
O22 C22 1.140(4) . ?
O31 C31 1.125(4) . ?
O32 C32 1.133(4) . ?
O41 C41 1.124(4) . ?
O42 C42 1.141(4) . ?
O51 C51 1.137(4) . ?
O52 C52 1.138(4) . ?
C1 H1 0.89(2) . ?
C61 C66 1.372(5) . ?
C61 C62 1.375(5) . ?
C62 C63 1.383(6) . ?
C62 H62 0.9300 . ?
C63 C64 1.332(7) . ?
C63 H63 0.9300 . ?
C64 C65 1.360(7) . ?
C64 H64 0.9300 . ?
C65 C66 1.396(6) . ?
C65 H65 0.9300 . ?
C66 H66 0.9300 . ?
C71 C76 1.366(5) . ?
C71 C72 1.370(5) . ?
C72 C73 1.378(5) . ?
C72 H72 0.9300 . ?
C73 C74 1.345(6) . ?
C73 H73 0.9300 . ?
C74 C75 1.366(7) . ?
C74 H74 0.9300 . ?
C75 C76 1.386(6) . ?
C75 H75 0.9300 . ?
C76 H76 0.9300 . ?
C81 C86 1.371(5) . ?
C81 C82 1.379(5) . ?
C82 C83 1.390(6) . ?
C82 H82 0.9300 . ?
C83 C84 1.348(7) . ?
C83 H83 0.9300 . ?
C84 C85 1.349(7) . ?
C84 H84 0.9300 . ?
C85 C86 1.395(6) . ?
C85 H85 0.9300 . ?
C86 H86 0.9300 . ?
C91 C96 1.362(5) . ?
C91 C92 1.369(5) . ?
C92 C93 1.383(5) . ?
C92 H92 0.9300 . ?
C93 C94 1.337(6) . ?
C93 H93 0.9300 . ?
C94 C95 1.354(6) . ?
C94 H94 0.9300 . ?
C95 C96 1.388(5) . ?
C95 H95 0.9300 . ?
C96 H96 0.9300 . ?
C101 C102 1.372(5) . ?
C101 C106 1.380(5) . ?
C102 C103 1.378(6) . ?
C102 H102 0.9300 . ?
C103 C104 1.378(6) . ?
C103 H103 0.9300 . ?
C104 C105 1.343(6) . ?
C104 H104 0.9300 . ?
C105 C106 1.383(6) . ?
C105 H105 0.9300 . ?
C106 H106 0.9300 . ?
C111 C116 1.366(5) . ?
C111 C112 1.373(5) . ?
C112 C113 1.392(6) . ?
C112 H112 0.9300 . ?
C113 C114 1.345(6) . ?
C113 H113 0.9300 . ?
C114 C115 1.335(6) . ?
C114 H114 0.9300 . ?
C115 C116 1.391(5) . ?
C115 H115 0.9300 . ?
C116 H116 0.9300 . ?
